data_4074028
loop_
_publ_author_name
'Zimmermann, Melanie'
'Estler, Frank'
'Herdtweck, Eberhardt'
'T\"ornroos, Karl W.'
'Anwander, Reiner'

_publ_section_title
;
 Distinct C&#x2212;H Bond Activation Pathways in
 Diamido-Pyridine-Supported Rare-Earth Metal Hydrocarbyl Complexes
;
_journal_issue 24
_journal_name_full Organometallics
_journal_page_first 6029
_journal_paper_doi 10.1021/om700830k
_journal_volume 26
_journal_year 2007
_chemical_formula_moiety 'C35 H53 Al2 N3'
_chemical_formula_sum 'C35 H53 Al2 N3'
_chemical_formula_weight 569.76
_chemical_name_systematic
; 
 ? 
;
_space_group_IT_number 14
_symmetry_cell_setting monoclinic
_symmetry_space_group_name_Hall '-P 2ybc'
_symmetry_space_group_name_H-M 'P 1 21/c 1'
_atom_sites_solution_hydrogens geom
_atom_sites_solution_primary direct
_atom_sites_solution_secondary difmap
_audit_creation_method SHELXL-97
_cell_angle_alpha 90.00
_cell_angle_beta 101.9190(10)
_cell_angle_gamma 90.00
_cell_formula_units_Z 4
_cell_length_a 21.1535(13)
_cell_length_b 9.1668(6)
_cell_length_c 18.2870(11)
_cell_measurement_reflns_used 4773
_cell_measurement_temperature 123(2)
_cell_measurement_theta_max 23.01
_cell_measurement_theta_min 2.28
_cell_volume 3469.6(4)
_computing_cell_refinement
;
Bruker (2004). SAINT, version 6.45a, Bruker AXS Inc., Madison, 
Wisconsin, USA.
;
_computing_data_collection
;
Bruker (1999). SMART, version 5.054, Bruker AXS Inc., Madison, 
Wisconsin, USA.
;
_computing_data_reduction
;
Bruker (2004). SAINT, version 6.45a, Bruker AXS Inc., Madison, 
Wisconsin, USA.
;
_computing_molecular_graphics
;
Brandenburg, K. (2005). DIAMOND. Version 3.1. Crystal Impact GbR, Bonn, 
Germany.
;
_computing_publication_material
;
Bruker AXS (2003). SHELXTL. Version 6.14. Bruker AXS Inc., Madison, 
Wisconsin, USA.
;
_computing_structure_refinement
;
Sheldrick, G. M. (1997). SHELXS97 and SHELXL97. University of 
G\"ottingen, Germany.
;
_computing_structure_solution
;     
Sheldrick, G. M. (1997). SHELXS97 and SHELXL97. University of 
G\"ottingen, Germany. 
;
_diffrn_ambient_temperature 123(2)
_diffrn_detector_area_resol_mean '48 \um'
_diffrn_measured_fraction_theta_full 0.998
_diffrn_measured_fraction_theta_max 0.998
_diffrn_measurement_device_type 'Bruker-AXS SMART 2K CCD'
_diffrn_measurement_method 'omega scans'
_diffrn_radiation_monochromator graphite
_diffrn_radiation_source 'normal-focus sealed tube'
_diffrn_radiation_type MoK\a
_diffrn_radiation_wavelength 0.71073
_diffrn_reflns_av_R_equivalents 0.1960
_diffrn_reflns_av_sigmaI/netI 0.1235
_diffrn_reflns_limit_h_max 25
_diffrn_reflns_limit_h_min -25
_diffrn_reflns_limit_k_max 10
_diffrn_reflns_limit_k_min -10
_diffrn_reflns_limit_l_max 21
_diffrn_reflns_limit_l_min -21
_diffrn_reflns_number 39476
_diffrn_reflns_theta_full 25.08
_diffrn_reflns_theta_max 25.08
_diffrn_reflns_theta_min 2.28
_diffrn_standards_decay_% 0
_diffrn_standards_interval_count 1
_diffrn_standards_interval_time 28h
_diffrn_standards_number 138
_exptl_absorpt_coefficient_mu 0.110
_exptl_absorpt_correction_T_max 0.99603
_exptl_absorpt_correction_T_min 0.98089
_exptl_absorpt_correction_type numerical
_exptl_absorpt_process_details
;
Bruker AXS (2003). SHELXTL. Version 6.14. 
Bruker AXS Inc., Madison, Wisconsin, USA. 
;
_exptl_crystal_colour colurless
_exptl_crystal_density_diffrn 1.091
_exptl_crystal_density_method 'not measured'
_exptl_crystal_description lath
_exptl_crystal_F_000 1240
_exptl_crystal_size_max 0.25
_exptl_crystal_size_mid 0.075
_exptl_crystal_size_min 0.0375
_refine_diff_density_max 0.280
_refine_diff_density_min -0.278
_refine_diff_density_rms 0.062
_refine_ls_extinction_method none
_refine_ls_goodness_of_fit_ref 0.987
_refine_ls_hydrogen_treatment constr
_refine_ls_matrix_type full
_refine_ls_number_parameters 373
_refine_ls_number_reflns 6145
_refine_ls_number_restraints 0
_refine_ls_restrained_S_all 0.987
_refine_ls_R_factor_all 0.1560
_refine_ls_R_factor_gt 0.0544
_refine_ls_shift/su_max 0.000
_refine_ls_shift/su_mean 0.000
_refine_ls_structure_factor_coef Fsqd
_refine_ls_weighting_details 'calc w=1/[\s^2^(Fo^2^)+(0.0343P)^2^+2.9254P] where P=(Fo^2^+2Fc^2^)/3'
_refine_ls_weighting_scheme calc
_refine_ls_wR_factor_gt 0.0977
_refine_ls_wR_factor_ref 0.1332
_reflns_number_gt 3052
_reflns_number_total 6145
_reflns_threshold_expression I>2\s(I)
_cod_data_source_file om700830k-file002.cif
_cod_data_source_block Compound5
_cod_original_sg_symbol_H-M 'P 21/c'
_cod_database_code 4074028

loop_
_symmetry_equiv_pos_as_xyz
'x, y, z'
'-x, y+1/2, -z+1/2'
'-x, -y, -z'
'x, -y-1/2, z-1/2'

loop_
_atom_site_label
_atom_site_type_symbol
_atom_site_fract_x
_atom_site_fract_y
_atom_site_fract_z
_atom_site_U_iso_or_equiv
_atom_site_adp_type
_atom_site_occupancy
_atom_site_symmetry_multiplicity
_atom_site_calc_flag
_atom_site_refinement_flags
C1 C 0.34562(18) -0.0214(4) 0.1214(2) 0.0320(9) Uani 1 1 d .
H1A H 0.3567 -0.1207 0.1159 0.038 Uiso 1 1 calc R
N2 N 0.16845(13) 0.2509(3) 0.15138(15) 0.0233(7) Uani 1 1 d .
C2 C 0.14467(17) 0.1272(4) 0.0280(2) 0.0264(9) Uani 1 1 d .
N1 N 0.36496(13) 0.4937(3) 0.08765(15) 0.0223(7) Uani 1 1 d .
C4 C 0.18031(18) 0.2418(4) -0.0068(2) 0.0299(9) Uani 1 1 d .
H4A H 0.2023 0.3077 0.0342 0.036 Uiso 1 1 calc R
C5 C 0.39115(17) 0.6142(4) 0.05363(19) 0.0234(9) Uani 1 1 d .
C6 C 0.35673(18) 0.6725(4) -0.01421(19) 0.0255(9) Uani 1 1 d .
N3 N 0.31400(13) 0.2677(3) 0.13879(15) 0.0219(7) Uani 1 1 d .
C8 C 0.37839(17) 0.0878(4) 0.0940(2) 0.0294(9) Uani 1 1 d .
H8A H 0.4126 0.0649 0.0695 0.035 Uiso 1 1 calc R
C9 C 0.39286(17) 0.3564(4) 0.0712(2) 0.0268(9) Uani 1 1 d .
H9A H 0.4398 0.3563 0.0930 0.032 Uiso 1 1 calc R
H9B H 0.3871 0.3447 0.0164 0.032 Uiso 1 1 calc R
C10 C 0.07347(18) -0.0835(4) 0.0856(2) 0.0395(11) Uani 1 1 d .
H10A H 0.0490 -0.1556 0.1048 0.047 Uiso 1 1 calc R
C11 C 0.13810(17) 0.1353(4) 0.1032(2) 0.0252(9) Uani 1 1 d .
C12 C 0.47881(18) 0.7795(4) 0.0491(2) 0.0338(10) Uani 1 1 d .
H12A H 0.5203 0.8170 0.0708 0.041 Uiso 1 1 calc R
C13 C 0.38512(19) 0.7829(4) -0.0489(2) 0.0312(10) Uani 1 1 d .
H13A H 0.3619 0.8237 -0.0943 0.037 Uiso 1 1 calc R
C15 C 0.28943(17) 0.6217(4) -0.0511(2) 0.0299(9) Uani 1 1 d .
H15A H 0.2755 0.5479 -0.0173 0.036 Uiso 1 1 calc R
C16 C 0.08823(18) 0.0413(4) 0.2106(2) 0.0335(10) Uani 1 1 d .
H16A H 0.1178 0.1175 0.2379 0.040 Uiso 1 1 calc R
C17 C 0.10127(17) 0.0290(4) 0.1321(2) 0.0287(9) Uani 1 1 d .
C18 C 0.08028(19) -0.0936(4) 0.0129(2) 0.0434(11) Uani 1 1 d .
H18A H 0.0612 -0.1724 -0.0176 0.052 Uiso 1 1 calc R
C19 C 0.11508(18) 0.0114(4) -0.0157(2) 0.0355(10) Uani 1 1 d .
H19A H 0.1190 0.0049 -0.0665 0.043 Uiso 1 1 calc R
C20 C 0.45219(17) 0.6702(4) 0.0865(2) 0.0261(9) Uani 1 1 d .
C22 C 0.23240(19) 0.1764(4) -0.0434(2) 0.0386(11) Uani 1 1 d .
H22A H 0.2575 0.2551 -0.0600 0.058 Uiso 1 1 calc R
H22B H 0.2120 0.1174 -0.0866 0.058 Uiso 1 1 calc R
H22C H 0.2611 0.1147 -0.0073 0.058 Uiso 1 1 calc R
C23 C 0.29604(17) 0.0151(4) 0.15708(19) 0.0290(9) Uani 1 1 d .
H23A H 0.2723 -0.0596 0.1755 0.035 Uiso 1 1 calc R
C24 C 0.44638(19) 0.8343(4) -0.0185(2) 0.0346(10) Uani 1 1 d .
H24A H 0.4659 0.9065 -0.0439 0.041 Uiso 1 1 calc R
C25 C 0.22718(17) 0.2029(4) 0.20361(19) 0.0254(9) Uani 1 1 d .
H25A H 0.2163 0.1187 0.2326 0.030 Uiso 1 1 calc R
H25B H 0.2424 0.2828 0.2393 0.030 Uiso 1 1 calc R
C27 C 0.48874(17) 0.6175(4) 0.1621(2) 0.0336(10) Uani 1 1 d .
H27A H 0.4648 0.5323 0.1770 0.040 Uiso 1 1 calc R
C29 C 0.28859(19) 0.5470(4) -0.1262(2) 0.0418(11) Uani 1 1 d .
H29A H 0.2443 0.5175 -0.1487 0.063 Uiso 1 1 calc R
H29B H 0.3165 0.4607 -0.1183 0.063 Uiso 1 1 calc R
H29C H 0.3044 0.6151 -0.1597 0.063 Uiso 1 1 calc R
C30 C 0.0186(2) 0.0922(6) 0.2071(2) 0.0633(15) Uani 1 1 d .
H30A H 0.0115 0.1853 0.1803 0.095 Uiso 1 1 calc R
H30B H 0.0114 0.1048 0.2579 0.095 Uiso 1 1 calc R
H30C H -0.0115 0.0190 0.1808 0.095 Uiso 1 1 calc R
C31 C 0.4912(2) 0.7372(5) 0.2221(2) 0.0480(12) Uani 1 1 d .
H31A H 0.4471 0.7649 0.2252 0.072 Uiso 1 1 calc R
H31B H 0.5141 0.8227 0.2084 0.072 Uiso 1 1 calc R
H31C H 0.5140 0.6999 0.2706 0.072 Uiso 1 1 calc R
C32 C 0.55698(17) 0.5666(5) 0.1595(3) 0.0509(12) Uani 1 1 d .
H32A H 0.5778 0.5271 0.2083 0.076 Uiso 1 1 calc R
H32B H 0.5822 0.6494 0.1471 0.076 Uiso 1 1 calc R
H32C H 0.5548 0.4907 0.1213 0.076 Uiso 1 1 calc R
C33 C 0.1015(2) -0.1006(5) 0.2544(2) 0.0540(13) Uani 1 1 d .
H33A H 0.1463 -0.1308 0.2566 0.081 Uiso 1 1 calc R
H33B H 0.0721 -0.1766 0.2296 0.081 Uiso 1 1 calc R
H33C H 0.0946 -0.0857 0.3053 0.081 Uiso 1 1 calc R
C34 C 0.1338(2) 0.3352(4) -0.0630(2) 0.0453(12) Uani 1 1 d .
H34A H 0.1016 0.3794 -0.0383 0.068 Uiso 1 1 calc R
H34B H 0.1120 0.2738 -0.1045 0.068 Uiso 1 1 calc R
H34C H 0.1580 0.4122 -0.0823 0.068 Uiso 1 1 calc R
C35 C 0.24007(18) 0.7463(4) -0.0616(2) 0.0401(11) Uani 1 1 d .
H35A H 0.1968 0.7070 -0.0810 0.060 Uiso 1 1 calc R
H35B H 0.2509 0.8175 -0.0971 0.060 Uiso 1 1 calc R
H35C H 0.2410 0.7940 -0.0134 0.060 Uiso 1 1 calc R
C36 C 0.28103(17) 0.1597(4) 0.16593(18) 0.0226(9) Uani 1 1 d .
C37 C 0.36131(17) 0.2325(4) 0.10250(19) 0.0246(9) Uani 1 1 d .
Al1 Al 0.31070(5) 0.48417(11) 0.15349(6) 0.0235(3) Uani 1 1 d .
Al2 Al 0.12761(5) 0.41677(12) 0.16617(6) 0.0290(3) Uani 1 1 d .
C48 C 0.22776(17) 0.5877(4) 0.1202(2) 0.0305(9) Uani 1 1 d .
H48A H 0.2359 0.6840 0.1007 0.046 Uiso 1 1 calc R
H48B H 0.2064 0.5994 0.1625 0.046 Uiso 1 1 calc R
H48C H 0.1999 0.5312 0.0808 0.046 Uiso 1 1 calc R
C49 C 0.14759(18) 0.4937(4) 0.26688(19) 0.0372(10) Uani 1 1 d .
H49A H 0.1946 0.4960 0.2848 0.056 Uiso 1 1 calc R
H49B H 0.1281 0.4312 0.2997 0.056 Uiso 1 1 calc R
H49C H 0.1302 0.5927 0.2671 0.056 Uiso 1 1 calc R
C47 C 0.34512(18) 0.5196(4) 0.2603(2) 0.0392(10) Uani 1 1 d .
H47A H 0.3509 0.6247 0.2691 0.059 Uiso 1 1 calc R
H47B H 0.3868 0.4701 0.2756 0.059 Uiso 1 1 calc R
H47C H 0.3148 0.4817 0.2895 0.059 Uiso 1 1 calc R
C50 C 0.05025(18) 0.4688(4) 0.0949(2) 0.0424(11) Uani 1 1 d .
H50A H 0.0370 0.3870 0.0607 0.064 Uiso 1 1 calc R
H50B H 0.0588 0.5545 0.0664 0.064 Uiso 1 1 calc R
H50C H 0.0157 0.4913 0.1214 0.064 Uiso 1 1 calc R

loop_
_atom_site_aniso_label
_atom_site_aniso_U_11
_atom_site_aniso_U_22
_atom_site_aniso_U_33
_atom_site_aniso_U_23
_atom_site_aniso_U_13
_atom_site_aniso_U_12
C1 0.036(2) 0.019(2) 0.039(2) -0.0015(19) 0.004(2) 0.0041(19)
N2 0.0214(17) 0.0238(17) 0.0228(17) 0.0010(14) -0.0001(13) 0.0016(14)
C2 0.024(2) 0.026(2) 0.026(2) -0.0012(18) -0.0006(17) 0.0052(18)
N1 0.0275(17) 0.0149(16) 0.0252(17) -0.0008(14) 0.0068(13) 0.0001(14)
C4 0.030(2) 0.033(2) 0.026(2) -0.0048(19) 0.0027(17) 0.0014(19)
C5 0.027(2) 0.021(2) 0.024(2) -0.0033(17) 0.0102(17) 0.0061(17)
C6 0.034(2) 0.022(2) 0.021(2) -0.0052(17) 0.0091(18) 0.0003(18)
N3 0.0220(17) 0.0225(17) 0.0203(17) -0.0001(14) 0.0020(14) 0.0018(14)
C8 0.027(2) 0.026(2) 0.035(2) -0.0099(19) 0.0063(18) 0.0034(18)
C9 0.028(2) 0.023(2) 0.031(2) -0.0040(18) 0.0112(18) 0.0006(18)
C10 0.032(2) 0.034(2) 0.050(3) -0.001(2) 0.005(2) -0.008(2)
C11 0.022(2) 0.022(2) 0.029(2) -0.0021(18) 0.0005(17) 0.0005(17)
C12 0.029(2) 0.027(2) 0.047(3) -0.006(2) 0.011(2) -0.0020(19)
C13 0.037(3) 0.031(2) 0.026(2) 0.0005(18) 0.0082(19) 0.003(2)
C15 0.030(2) 0.037(2) 0.023(2) -0.0011(18) 0.0062(17) 0.0009(19)
C16 0.030(2) 0.030(2) 0.040(3) 0.0051(19) 0.0092(19) -0.0052(19)
C17 0.023(2) 0.028(2) 0.033(2) 0.0019(19) 0.0017(18) 0.0003(18)
C18 0.047(3) 0.035(3) 0.044(3) -0.013(2) 0.002(2) -0.010(2)
C19 0.036(2) 0.040(2) 0.027(2) -0.008(2) 0.0001(19) -0.003(2)
C20 0.024(2) 0.022(2) 0.034(2) -0.0021(18) 0.0102(18) 0.0023(17)
C22 0.041(3) 0.039(2) 0.033(2) -0.006(2) 0.003(2) -0.003(2)
C23 0.026(2) 0.028(2) 0.032(2) -0.0004(19) 0.0029(18) -0.0035(19)
C24 0.043(3) 0.025(2) 0.039(3) 0.000(2) 0.017(2) -0.006(2)
C25 0.030(2) 0.023(2) 0.022(2) 0.0018(17) 0.0023(17) -0.0003(17)
C27 0.025(2) 0.032(2) 0.041(3) -0.001(2) 0.0027(19) 0.0000(19)
C29 0.041(3) 0.052(3) 0.031(2) -0.011(2) 0.0056(19) -0.009(2)
C30 0.044(3) 0.104(4) 0.046(3) 0.012(3) 0.020(2) 0.015(3)
C31 0.047(3) 0.049(3) 0.042(3) -0.005(2) -0.006(2) -0.004(2)
C32 0.026(2) 0.053(3) 0.071(3) 0.011(3) 0.002(2) 0.005(2)
C33 0.056(3) 0.046(3) 0.056(3) 0.010(2) 0.003(2) -0.015(2)
C34 0.049(3) 0.050(3) 0.038(3) 0.014(2) 0.009(2) 0.015(2)
C35 0.038(3) 0.044(3) 0.035(3) 0.004(2) 0.0017(19) 0.010(2)
C36 0.023(2) 0.023(2) 0.019(2) -0.0014(17) -0.0021(16) 0.0007(17)
C37 0.022(2) 0.023(2) 0.026(2) -0.0047(17) -0.0002(17) 0.0023(17)
Al1 0.0257(6) 0.0205(6) 0.0249(6) -0.0022(5) 0.0065(5) 0.0015(5)
Al2 0.0320(7) 0.0286(7) 0.0256(7) 0.0001(5) 0.0039(5) 0.0053(6)
C48 0.037(2) 0.025(2) 0.033(2) -0.0018(18) 0.0140(18) 0.0016(19)
C49 0.042(2) 0.040(2) 0.030(2) -0.003(2) 0.0073(19) 0.006(2)
C47 0.038(2) 0.046(3) 0.035(2) -0.010(2) 0.0100(19) -0.007(2)
C50 0.043(3) 0.049(3) 0.034(2) -0.004(2) 0.005(2) 0.015(2)

loop_
_atom_type_symbol
_atom_type_description
_atom_type_scat_dispersion_real
_atom_type_scat_dispersion_imag
_atom_type_scat_source
C C 0.0033 0.0016 'International Tables Vol C Tables 4.2.6.8 and 6.1.1.4'
H H 0.0000 0.0000 'International Tables Vol C Tables 4.2.6.8 and 6.1.1.4'
N N 0.0061 0.0033 'International Tables Vol C Tables 4.2.6.8 and 6.1.1.4'
Al Al 0.0645 0.0514 'International Tables Vol C Tables 4.2.6.8 and 6.1.1.4'

loop_
_geom_angle_atom_site_label_1
_geom_angle_atom_site_label_2
_geom_angle_atom_site_label_3
_geom_angle
C8 C1 C23 119.0(3)
C8 C1 H1A 120.5
C23 C1 H1A 120.5
C11 N2 C25 112.8(3)
C11 N2 Al2 123.1(2)
C25 N2 Al2 121.6(2)
C19 C2 C11 118.4(3)
C19 C2 C4 119.4(3)
C11 C2 C4 122.2(3)
C5 N1 C9 111.6(3)
C5 N1 Al1 132.3(2)
C9 N1 Al1 115.7(2)
C2 C4 C22 112.4(3)
C2 C4 C34 111.4(3)
C22 C4 C34 110.4(3)
C2 C4 H4A 107.5
C22 C4 H4A 107.5
C34 C4 H4A 107.5
C20 C5 C6 120.1(3)
C20 C5 N1 120.0(3)
C6 C5 N1 119.9(3)
C13 C6 C5 118.9(3)
C13 C6 C15 118.3(3)
C5 C6 C15 122.8(3)
C37 N3 C36 119.5(3)
C37 N3 Al1 110.6(2)
C36 N3 Al1 129.5(2)
C1 C8 C37 119.6(3)
C1 C8 H8A 120.2
C37 C8 H8A 120.2
N1 C9 C37 110.4(3)
N1 C9 H9A 109.6
C37 C9 H9A 109.6
N1 C9 H9B 109.6
C37 C9 H9B 109.6
H9A C9 H9B 108.1
C18 C10 C17 121.9(4)
C18 C10 H10A 119.0
C17 C10 H10A 119.0
C2 C11 C17 120.0(3)
C2 C11 N2 120.8(3)
C17 C11 N2 119.2(3)
C24 C12 C20 121.6(4)
C24 C12 H12A 119.2
C20 C12 H12A 119.2
C24 C13 C6 121.4(4)
C24 C13 H13A 119.3
C6 C13 H13A 119.3
C6 C15 C29 111.8(3)
C6 C15 C35 112.3(3)
C29 C15 C35 109.8(3)
C6 C15 H15A 107.5
C29 C15 H15A 107.5
C35 C15 H15A 107.5
C17 C16 C33 112.6(3)
C17 C16 C30 110.1(3)
C33 C16 C30 110.6(3)
C17 C16 H16A 107.8
C33 C16 H16A 107.8
C30 C16 H16A 107.8
C10 C17 C11 118.6(4)
C10 C17 C16 119.8(3)
C11 C17 C16 121.5(3)
C10 C18 C19 119.5(4)
C10 C18 H18A 120.3
C19 C18 H18A 120.3
C18 C19 C2 121.6(4)
C18 C19 H19A 119.2
C2 C19 H19A 119.2
C12 C20 C5 118.8(3)
C12 C20 C27 119.6(3)
C5 C20 C27 121.6(3)
C4 C22 H22A 109.5
C4 C22 H22B 109.5
H22A C22 H22B 109.5
C4 C22 H22C 109.5
H22A C22 H22C 109.5
H22B C22 H22C 109.5
C36 C23 C1 120.1(3)
C36 C23 H23A 119.9
C1 C23 H23A 119.9
C12 C24 C13 119.2(4)
C12 C24 H24A 120.4
C13 C24 H24A 120.4
N2 C25 C36 113.6(3)
N2 C25 H25A 108.8
C36 C25 H25A 108.8
N2 C25 H25B 108.8
C36 C25 H25B 108.8
H25A C25 H25B 107.7
C20 C27 C32 112.1(3)
C20 C27 C31 110.9(3)
C32 C27 C31 110.2(3)
C20 C27 H27A 107.8
C32 C27 H27A 107.8
C31 C27 H27A 107.8
C15 C29 H29A 109.5
C15 C29 H29B 109.5
H29A C29 H29B 109.5
C15 C29 H29C 109.5
H29A C29 H29C 109.5
H29B C29 H29C 109.5
C16 C30 H30A 109.5
C16 C30 H30B 109.5
H30A C30 H30B 109.5
C16 C30 H30C 109.5
H30A C30 H30C 109.5
H30B C30 H30C 109.5
C27 C31 H31A 109.5
C27 C31 H31B 109.5
H31A C31 H31B 109.5
C27 C31 H31C 109.5
H31A C31 H31C 109.5
H31B C31 H31C 109.5
C27 C32 H32A 109.5
C27 C32 H32B 109.5
H32A C32 H32B 109.5
C27 C32 H32C 109.5
H32A C32 H32C 109.5
H32B C32 H32C 109.5
C16 C33 H33A 109.5
C16 C33 H33B 109.5
H33A C33 H33B 109.5
C16 C33 H33C 109.5
H33A C33 H33C 109.5
H33B C33 H33C 109.5
C4 C34 H34A 109.5
C4 C34 H34B 109.5
H34A C34 H34B 109.5
C4 C34 H34C 109.5
H34A C34 H34C 109.5
H34B C34 H34C 109.5
C15 C35 H35A 109.5
C15 C35 H35B 109.5
H35A C35 H35B 109.5
C15 C35 H35C 109.5
H35A C35 H35C 109.5
H35B C35 H35C 109.5
N3 C36 C23 120.5(3)
N3 C36 C25 118.0(3)
C23 C36 C25 121.4(3)
N3 C37 C8 121.2(3)
N3 C37 C9 116.3(3)
C8 C37 C9 122.4(3)
N1 Al1 C47 119.49(15)
N1 Al1 C48 114.31(14)
C47 Al1 C48 110.48(16)
N1 Al1 N3 85.13(12)
C47 Al1 N3 106.31(15)
C48 Al1 N3 119.14(14)
N2 Al2 C50 118.32(16)
N2 Al2 C49 115.73(15)
C50 Al2 C49 122.75(17)
Al1 C48 H48A 109.5
Al1 C48 H48B 109.5
H48A C48 H48B 109.5
Al1 C48 H48C 109.5
H48A C48 H48C 109.5
H48B C48 H48C 109.5
Al2 C49 H49A 109.5
Al2 C49 H49B 109.5
H49A C49 H49B 109.5
Al2 C49 H49C 109.5
H49A C49 H49C 109.5
H49B C49 H49C 109.5
Al1 C47 H47A 109.5
Al1 C47 H47B 109.5
H47A C47 H47B 109.5
Al1 C47 H47C 109.5
H47A C47 H47C 109.5
H47B C47 H47C 109.5
Al2 C50 H50A 109.5
Al2 C50 H50B 109.5
H50A C50 H50B 109.5
Al2 C50 H50C 109.5
H50A C50 H50C 109.5
H50B C50 H50C 109.5

loop_
_geom_bond_atom_site_label_1
_geom_bond_atom_site_label_2
_geom_bond_distance
C1 C8 1.369(5)
C1 C23 1.386(5)
C1 H1A 0.9500
N2 C11 1.441(4)
N2 C25 1.470(4)
N2 Al2 1.797(3)
C2 C19 1.397(5)
C2 C11 1.412(5)
C2 C4 1.508(5)
N1 C5 1.434(4)
N1 C9 1.448(4)
N1 Al1 1.829(3)
C4 C22 1.525(5)
C4 C34 1.530(5)
C4 H4A 1.0000
C5 C20 1.404(5)
C5 C6 1.408(5)
C6 C13 1.394(5)
C6 C15 1.517(5)
N3 C37 1.349(4)
N3 C36 1.363(4)
N3 Al1 2.005(3)
C8 C37 1.392(5)
C8 H8A 0.9500
C9 C37 1.491(5)
C9 H9A 0.9900
C9 H9B 0.9900
C10 C18 1.370(5)
C10 C17 1.388(5)
C10 H10A 0.9500
C11 C17 1.416(5)
C12 C24 1.379(5)
C12 C20 1.395(5)
C12 H12A 0.9500
C13 C24 1.383(5)
C13 H13A 0.9500
C15 C29 1.531(5)
C15 C35 1.533(5)
C15 H15A 1.0000
C16 C17 1.520(5)
C16 C33 1.523(5)
C16 C30 1.533(5)
C16 H16A 1.0000
C18 C19 1.379(5)
C18 H18A 0.9500
C19 H19A 0.9500
C20 C27 1.517(5)
C22 H22A 0.9800
C22 H22B 0.9800
C22 H22C 0.9800
C23 C36 1.380(5)
C23 H23A 0.9500
C24 H24A 0.9500
C25 C36 1.501(5)
C25 H25A 0.9900
C25 H25B 0.9900
C27 C32 1.527(5)
C27 C31 1.544(5)
C27 H27A 1.0000
C29 H29A 0.9800
C29 H29B 0.9800
C29 H29C 0.9800
C30 H30A 0.9800
C30 H30B 0.9800
C30 H30C 0.9800
C31 H31A 0.9800
C31 H31B 0.9800
C31 H31C 0.9800
C32 H32A 0.9800
C32 H32B 0.9800
C32 H32C 0.9800
C33 H33A 0.9800
C33 H33B 0.9800
C33 H33C 0.9800
C34 H34A 0.9800
C34 H34B 0.9800
C34 H34C 0.9800
C35 H35A 0.9800
C35 H35B 0.9800
C35 H35C 0.9800
Al1 C47 1.966(4)
Al1 C48 1.977(4)
Al2 C50 1.930(4)
Al2 C49 1.935(4)
C48 H48A 0.9800
C48 H48B 0.9800
C48 H48C 0.9800
C49 H49A 0.9800
C49 H49B 0.9800
C49 H49C 0.9800
C47 H47A 0.9800
C47 H47B 0.9800
C47 H47C 0.9800
C50 H50A 0.9800
C50 H50B 0.9800
C50 H50C 0.9800

loop_
_geom_torsion_atom_site_label_1
_geom_torsion_atom_site_label_2
_geom_torsion_atom_site_label_3
_geom_torsion_atom_site_label_4
_geom_torsion
C19 C2 C4 C22 -55.3(4)
C11 C2 C4 C22 127.0(4)
C19 C2 C4 C34 69.2(4)
C11 C2 C4 C34 -108.6(4)
C9 N1 C5 C20 -78.9(4)
Al1 N1 C5 C20 94.1(4)
C9 N1 C5 C6 98.7(4)
Al1 N1 C5 C6 -88.4(4)
C20 C5 C6 C13 1.9(5)
N1 C5 C6 C13 -175.6(3)
C20 C5 C6 C15 -177.3(3)
N1 C5 C6 C15 5.1(5)
C23 C1 C8 C37 -0.1(5)
C5 N1 C9 C37 -175.9(3)
Al1 N1 C9 C37 9.9(4)
C19 C2 C11 C17 -1.1(5)
C4 C2 C11 C17 176.7(3)
C19 C2 C11 N2 179.0(3)
C4 C2 C11 N2 -3.3(5)
C25 N2 C11 C2 -103.0(4)
Al2 N2 C11 C2 94.6(4)
C25 N2 C11 C17 77.0(4)
Al2 N2 C11 C17 -85.4(4)
C5 C6 C13 C24 0.9(5)
C15 C6 C13 C24 -179.8(3)
C13 C6 C15 C29 66.0(4)
C5 C6 C15 C29 -114.8(4)
C13 C6 C15 C35 -58.1(4)
C5 C6 C15 C35 121.2(4)
C18 C10 C17 C11 -0.5(6)
C18 C10 C17 C16 175.6(4)
C2 C11 C17 C10 1.4(5)
N2 C11 C17 C10 -178.6(3)
C2 C11 C17 C16 -174.6(3)
N2 C11 C17 C16 5.3(5)
C33 C16 C17 C10 51.9(5)
C30 C16 C17 C10 -72.0(5)
C33 C16 C17 C11 -132.1(4)
C30 C16 C17 C11 104.0(4)
C17 C10 C18 C19 -0.7(6)
C10 C18 C19 C2 1.1(6)
C11 C2 C19 C18 -0.2(5)
C4 C2 C19 C18 -178.0(3)
C24 C12 C20 C5 0.7(5)
C24 C12 C20 C27 -177.7(3)
C6 C5 C20 C12 -2.7(5)
N1 C5 C20 C12 174.8(3)
C6 C5 C20 C27 175.7(3)
N1 C5 C20 C27 -6.7(5)
C8 C1 C23 C36 -1.2(5)
C20 C12 C24 C13 2.0(6)
C6 C13 C24 C12 -2.8(6)
C11 N2 C25 C36 65.9(4)
Al2 N2 C25 C36 -131.4(3)
C12 C20 C27 C32 -55.1(5)
C5 C20 C27 C32 126.5(4)
C12 C20 C27 C31 68.6(4)
C5 C20 C27 C31 -109.8(4)
C37 N3 C36 C23 0.5(5)
Al1 N3 C36 C23 -171.8(2)
C37 N3 C36 C25 -177.9(3)
Al1 N3 C36 C25 9.8(4)
C1 C23 C36 N3 1.0(5)
C1 C23 C36 C25 179.3(3)
N2 C25 C36 N3 74.6(4)
N2 C25 C36 C23 -103.8(4)
C36 N3 C37 C8 -1.8(5)
Al1 N3 C37 C8 171.8(3)
C36 N3 C37 C9 177.0(3)
Al1 N3 C37 C9 -9.3(4)
C1 C8 C37 N3 1.6(5)
C1 C8 C37 C9 -177.2(3)
N1 C9 C37 N3 0.4(4)
N1 C9 C37 C8 179.3(3)
C5 N1 Al1 C47 -78.8(3)
C9 N1 Al1 C47 93.9(3)
C5 N1 Al1 C48 55.3(3)
C9 N1 Al1 C48 -131.9(2)
C5 N1 Al1 N3 175.2(3)
C9 N1 Al1 N3 -12.1(2)
C37 N3 Al1 N1 11.9(2)
C36 N3 Al1 N1 -175.2(3)
C37 N3 Al1 C47 -107.4(2)
C36 N3 Al1 C47 65.4(3)
C37 N3 Al1 C48 127.1(2)
C36 N3 Al1 C48 -60.0(3)
C11 N2 Al2 C50 -18.4(3)
C25 N2 Al2 C50 -179.2(3)
C11 N2 Al2 C49 142.0(3)
C25 N2 Al2 C49 -18.9(3)
